data_7119344
loop_
_publ_author_name
'Seitz, A. E.'
'Heinl, V.'
'Timoshkin, A. Y.'
'Scheer, M.'

_publ_section_title
;
 Transformation of nortricyclane type cage compounds P4S3, P4Se3 and As4S3
 by [Cp''2Zr(CO)2].
;
_journal_issue 6
_journal_name_full 'Chemical communications (Cambridge, England)'
_journal_page_first 1172
_journal_page_last 1175
_journal_paper_doi 10.1039/c6cc09427a
_journal_volume 53
_journal_year 2017
_chemical_formula_moiety 'C52 H84 As2 S4 Zr2, 4(C7 H8)'
_chemical_formula_sum 'C80 H116 As2 S4 Zr2'
_chemical_formula_weight 1538.24
_space_group_crystal_system monoclinic
_space_group_IT_number 14
_space_group_name_Hall '-P 2yn'
_space_group_name_H-M_alt 'P 1 21/n 1'
_symmetry_space_group_name_Hall '-P 2yn'
_symmetry_space_group_name_H-M 'P 1 21/n 1'
_atom_sites_solution_hydrogens geom
_audit_creation_date 2016-01-22
_audit_creation_method
;
Olex2 1.2
(compiled 2015.09.30 svn.r3233 for OlexSys, GUI svn.r5103)
;
_audit_update_record
;
2016-11-21 deposited with the CCDC.
2016-12-20 downloaded from the CCDC.
;
_cell_angle_alpha 90
_cell_angle_beta 95.3864(15)
_cell_angle_gamma 90
_cell_formula_units_Z 2
_cell_length_a 12.6043(2)
_cell_length_b 12.6538(2)
_cell_length_c 24.3651(4)
_cell_measurement_reflns_used 7550
_cell_measurement_temperature 123(1)
_cell_measurement_theta_max 74.1590
_cell_measurement_theta_min 3.5670
_cell_volume 3868.89(11)
_computing_cell_refinement
;
CrysAlisPro, Agilent Technologies,
Version 1.171.37.34 (release 22-05-2014 CrysAlis171 .NET)
(compiled May 22 2014,16:03:01)
;
_computing_data_collection
;
CrysAlisPro, Agilent Technologies,
Version 1.171.37.34 (release 22-05-2014 CrysAlis171 .NET)
(compiled May 22 2014,16:03:01)
;
_computing_data_reduction
;
CrysAlisPro, Agilent Technologies,
Version 1.171.37.34 (release 22-05-2014 CrysAlis171 .NET)
(compiled May 22 2014,16:03:01)
;
_computing_molecular_graphics 'Olex2 (Dolomanov et al., 2009)'
_computing_publication_material 'Olex2 (Dolomanov et al., 2009)'
_computing_structure_refinement 'ShelXL (Sheldrick, 2015)'
_computing_structure_solution 'ShelXT (Sheldrick, 2015)'
_diffrn_ambient_environment N~2~
_diffrn_ambient_temperature 123(1)
_diffrn_detector 'CCD plate'
_diffrn_detector_area_resol_mean 4.1818
_diffrn_detector_type TitanS2
_diffrn_measured_fraction_theta_full 0.993
_diffrn_measured_fraction_theta_max 0.993
_diffrn_measurement_details
;
#__ type_ start__ end____ width___ exp.time_
  1 omega -113.00  -20.00   1.0000   15.0000
omega____ theta____ kappa____ phi______ frames
    -      -44.0756  -57.0000  -60.0000 93

#__ type_ start__ end____ width___ exp.time_
  2 omega -132.00  -35.00   1.0000   15.0000
omega____ theta____ kappa____ phi______ frames
    -      -44.0756 -178.0000  -60.0000 97

#__ type_ start__ end____ width___ exp.time_
  3 omega   32.00   91.00   1.0000   70.0000
omega____ theta____ kappa____ phi______ frames
    -      104.5000  -30.0000   60.0000 59

#__ type_ start__ end____ width___ exp.time_
  4 omega   58.00   91.00   1.0000   70.0000
omega____ theta____ kappa____ phi______ frames
    -      104.5000  -30.0000  150.0000 33

#__ type_ start__ end____ width___ exp.time_
  5 omega   33.00   91.00   1.0000   70.0000
omega____ theta____ kappa____ phi______ frames
    -      104.5000  -30.0000  120.0000 58

#__ type_ start__ end____ width___ exp.time_
  6 omega   33.00  105.00   1.0000   70.0000
omega____ theta____ kappa____ phi______ frames
    -      104.5000  -94.0000    0.0000 72

#__ type_ start__ end____ width___ exp.time_
  7 omega   84.00  165.00   1.0000   70.0000
omega____ theta____ kappa____ phi______ frames
    -      104.5000  125.0000 -150.0000 81

#__ type_ start__ end____ width___ exp.time_
  8 omega   23.00  105.00   1.0000   70.0000
omega____ theta____ kappa____ phi______ frames
    -      104.5000  -94.0000  -60.0000 82
;
_diffrn_measurement_device 'four-circle diffractometer'
_diffrn_measurement_device_type 'GV50, TitanS2'
_diffrn_measurement_method '\w scans'
_diffrn_orient_matrix_UB_11 0.0290740000
_diffrn_orient_matrix_UB_12 0.1182937000
_diffrn_orient_matrix_UB_13 0.0020747000
_diffrn_orient_matrix_UB_21 0.1053420000
_diffrn_orient_matrix_UB_22 -0.0258122000
_diffrn_orient_matrix_UB_23 0.0347456000
_diffrn_orient_matrix_UB_31 0.0560813000
_diffrn_orient_matrix_UB_32 -0.0123210000
_diffrn_orient_matrix_UB_33 -0.0531180000
_diffrn_radiation_monochromator mirror
_diffrn_radiation_probe x-ray
_diffrn_radiation_type CuK\a
_diffrn_radiation_wavelength 1.54184
_diffrn_reflns_av_R_equivalents 0.0322
_diffrn_reflns_av_unetI/netI 0.0422
_diffrn_reflns_Laue_measured_fraction_full 0.993
_diffrn_reflns_Laue_measured_fraction_max 0.993
_diffrn_reflns_limit_h_max 15
_diffrn_reflns_limit_h_min -11
_diffrn_reflns_limit_k_max 14
_diffrn_reflns_limit_k_min -15
_diffrn_reflns_limit_l_max 23
_diffrn_reflns_limit_l_min -29
_diffrn_reflns_number 13931
_diffrn_reflns_point_group_measured_fraction_full 0.993
_diffrn_reflns_point_group_measured_fraction_max 0.993
_diffrn_reflns_theta_full 67.034
_diffrn_reflns_theta_max 67.034
_diffrn_reflns_theta_min 3.644
_diffrn_source 'Microfocus X-ray source'
_diffrn_source_type 'GV50 (Cu) X-ray Source'
_exptl_absorpt_coefficient_mu 4.463
_exptl_absorpt_correction_T_max 0.826
_exptl_absorpt_correction_T_min 0.717
_exptl_absorpt_correction_type gaussian
_exptl_absorpt_process_details
;
CrysAlisPro, Agilent Technologies,
Version 1.171.37.34 (release 22-05-2014 CrysAlis171 .NET)
(compiled May 22 2014,16:03:01)
Numerical absorption correction based on gaussian integration over
            a multifaceted crystal model
Empirical absorption correction using spherical harmonics,
 implemented in SCALE3 ABSPACK scaling algorithm.
;
_exptl_crystal_colour violet
_exptl_crystal_colour_primary violet
_exptl_crystal_density_diffrn 1.320
_exptl_crystal_description block
_exptl_crystal_F_000 1612
_exptl_crystal_size_max 0.1288
_exptl_crystal_size_mid 0.0947
_exptl_crystal_size_min 0.0554
_refine_diff_density_max 0.798
_refine_diff_density_min -0.418
_refine_diff_density_rms 0.073
_refine_ls_extinction_method none
_refine_ls_goodness_of_fit_ref 1.021
_refine_ls_hydrogen_treatment constr
_refine_ls_matrix_type full
_refine_ls_number_parameters 411
_refine_ls_number_reflns 6855
_refine_ls_number_restraints 0
_refine_ls_restrained_S_all 1.021
_refine_ls_R_factor_all 0.0444
_refine_ls_R_factor_gt 0.0334
_refine_ls_shift/su_max 0.001
_refine_ls_shift/su_mean 0.000
_refine_ls_structure_factor_coef Fsqd
_refine_ls_weighting_details 'w=1/[\s^2^(Fo^2^)+(0.0399P)^2^+2.0824P] where P=(Fo^2^+2Fc^2^)/3'
_refine_ls_weighting_scheme calc
_refine_ls_wR_factor_gt 0.0779
_refine_ls_wR_factor_ref 0.0842
_reflns_Friedel_coverage 0.000
_reflns_number_gt 5754
_reflns_number_total 6855
_reflns_threshold_expression 'I > 2\s(I)'
_cod_data_source_file c6cc09427a2.cif
_cod_data_source_block sean277_2_1_abscorr
_cod_depositor_comments 'Adding full bibliography for 7119342--7119344.cif.'
_cod_database_code 7119344
_chemical_oxdiff_formula C40H58ZrAsS2
_chemical_oxdiff_usercomment 'purple block'
_shelx_space_group_comment
;
The symmetry employed for this shelxl refinement is uniquely defined
by the following loop, which should always be used as a source of
symmetry information in preference to the above space-group names.
They are only intended as comments.
;
_reflns_odcompleteness_completeness 99.12
_reflns_odcompleteness_iscentric 1
_reflns_odcompleteness_theta 66.97
_olex2_refinement_description
;
1. Fixed Uiso
 At 1.2 times of:
  All C(H) groups
 At 1.5 times of:
  All C(H,H,H) groups
2.a Aromatic/amide H refined with riding coordinates:
 C3(H3), C11(H11), C1(H1), C4(H4), C8(H8), C10(H10), C26(H26), C22(H22),
 C25(H25), C23(H23), C24(H24), C16(H16), C17(H17), C18(H18), C19(H19), C15(H15)
2.b Idealised Me refined as rotating group:
 C72(H72A,H72B,H72C), C131(H13A,H13B,H13C), C132(H13D,H13E,H13F), C63(H63A,
 H63B,H63C), C141(H14A,H14B,H14C), C73(H73A,H73B,H73C), C133(H13G,H13H,H13I),
 C61(H61A,H61B,H61C), C71(H71A,H71B,H71C), C62(H62A,H62B,H62C), C143(H14D,H14E,
 H14F), C142(H14G,H14H,H14I), C28(H28A,H28B,H28C), C21(H21A,H21B,H21C)
;
_shelx_shelxl_version_number 2014/7
_olex2_submission_special_instructions 'No special instructions were received'

loop_
_space_group_symop_operation_xyz
'x, y, z'
'-x+1/2, y+1/2, -z+1/2'
'-x, -y, -z'
'x-1/2, -y-1/2, z-1/2'

loop_
_atom_site_label
_atom_site_type_symbol
_atom_site_fract_x
_atom_site_fract_y
_atom_site_fract_z
_atom_site_U_iso_or_equiv
_atom_site_adp_type
_atom_site_occupancy
_atom_site_site_symmetry_order
_atom_site_calc_flag
_atom_site_refinement_flags_posn
Zr1 Zr 0.40999(2) 0.59383(2) 0.12974(2) 0.01725(7) Uani 1 1 d .
As1 As 0.42452(3) 0.56319(3) 0.00058(2) 0.03270(10) Uani 1 1 d .
S1 S 0.33370(5) 0.46769(6) 0.05770(3) 0.02269(15) Uani 1 1 d .
S2 S 0.50321(6) 0.68476(6) 0.05713(3) 0.02405(15) Uani 1 1 d .
C3 C 0.3176(2) 0.6975(2) 0.19935(11) 0.0215(6) Uani 1 1 d .
H3 H 0.3478 0.6931 0.2365 0.026 Uiso 1 1 calc R
C11 C 0.5383(2) 0.5810(2) 0.21353(12) 0.0237(6) Uani 1 1 d .
H11 H 0.5450 0.6443 0.2345 0.028 Uiso 1 1 calc R
C1 C 0.2784(2) 0.7506(2) 0.11109(11) 0.0200(5) Uani 1 1 d .
H1 H 0.2803 0.7879 0.0774 0.024 Uiso 1 1 calc R
C4 C 0.2418(2) 0.6266(2) 0.17347(12) 0.0224(6) Uani 1 1 d .
H4 H 0.2147 0.5653 0.1898 0.027 Uiso 1 1 calc R
C8 C 0.5614(2) 0.4546(2) 0.14989(11) 0.0209(5) Uani 1 1 d .
H8 H 0.5864 0.4184 0.1195 0.025 Uiso 1 1 calc R
C2 C 0.3410(2) 0.7756(2) 0.16103(11) 0.0211(6) Uani 1 1 d .
C5 C 0.2132(2) 0.6628(2) 0.11883(12) 0.0217(6) Uani 1 1 d .
C12 C 0.6035(2) 0.5505(2) 0.17241(12) 0.0231(6) Uani 1 1 d .
C14 C 0.7130(2) 0.5965(3) 0.16387(13) 0.0287(7) Uani 1 1 d .
C10 C 0.4608(2) 0.5011(2) 0.21826(11) 0.0230(6) Uani 1 1 d .
H10 H 0.4075 0.5018 0.2434 0.028 Uiso 1 1 calc R
C13 C 0.4261(3) 0.3114(2) 0.17835(12) 0.0266(6) Uani 1 1 d .
C9 C 0.4755(2) 0.4207(2) 0.17991(11) 0.0223(6) Uani 1 1 d .
C7 C 0.3950(2) 0.8815(2) 0.17374(12) 0.0251(6) Uani 1 1 d .
C6 C 0.1128(2) 0.6345(3) 0.08183(13) 0.0267(6) Uani 1 1 d .
C72 C 0.3040(3) 0.9626(3) 0.17595(14) 0.0323(7) Uani 1 1 d .
H72A H 0.2642 0.9680 0.1395 0.048 Uiso 1 1 calc GR
H72B H 0.3341 1.0318 0.1867 0.048 Uiso 1 1 calc GR
H72C H 0.2560 0.9396 0.2030 0.048 Uiso 1 1 calc GR
C131 C 0.4598(3) 0.2459(3) 0.12972(14) 0.0330(7) Uani 1 1 d .
H13A H 0.4419 0.2846 0.0952 0.050 Uiso 1 1 calc GR
H13B H 0.4221 0.1781 0.1282 0.050 Uiso 1 1 calc GR
H13C H 0.5368 0.2333 0.1347 0.050 Uiso 1 1 calc GR
C132 C 0.3037(3) 0.3143(3) 0.17594(14) 0.0315(7) Uani 1 1 d .
H13D H 0.2821 0.3589 0.2058 0.047 Uiso 1 1 calc GR
H13E H 0.2765 0.2425 0.1801 0.047 Uiso 1 1 calc GR
H13F H 0.2746 0.3434 0.1404 0.047 Uiso 1 1 calc GR
C63 C 0.0292(2) 0.7159(3) 0.09680(15) 0.0354(7) Uani 1 1 d .
H63A H 0.0184 0.7093 0.1360 0.053 Uiso 1 1 calc GR
H63B H -0.0384 0.7028 0.0745 0.053 Uiso 1 1 calc GR
H63C H 0.0543 0.7874 0.0895 0.053 Uiso 1 1 calc GR
C141 C 0.7504(2) 0.5633(3) 0.10816(14) 0.0351(7) Uani 1 1 d .
H14A H 0.7516 0.4860 0.1058 0.053 Uiso 1 1 calc GR
H14B H 0.8222 0.5910 0.1050 0.053 Uiso 1 1 calc GR
H14C H 0.7014 0.5917 0.0782 0.053 Uiso 1 1 calc GR
C73 C 0.4605(3) 0.8810(3) 0.22988(14) 0.0354(7) Uani 1 1 d .
H73A H 0.4145 0.8616 0.2586 0.053 Uiso 1 1 calc GR
H73B H 0.4903 0.9516 0.2376 0.053 Uiso 1 1 calc GR
H73C H 0.5185 0.8296 0.2294 0.053 Uiso 1 1 calc GR
C133 C 0.4691(3) 0.2564(3) 0.23259(15) 0.0416(8) Uani 1 1 d .
H13G H 0.5472 0.2571 0.2358 0.062 Uiso 1 1 calc GR
H13H H 0.4438 0.1832 0.2324 0.062 Uiso 1 1 calc GR
H13I H 0.4435 0.2941 0.2639 0.062 Uiso 1 1 calc GR
C61 C 0.0731(3) 0.5231(3) 0.09417(14) 0.0328(7) Uani 1 1 d .
H61A H 0.1262 0.4709 0.0851 0.049 Uiso 1 1 calc GR
H61B H 0.0056 0.5096 0.0719 0.049 Uiso 1 1 calc GR
H61C H 0.0622 0.5176 0.1334 0.049 Uiso 1 1 calc GR
C71 C 0.4654(3) 0.9176(3) 0.12932(14) 0.0316(7) Uani 1 1 d .
H71A H 0.5243 0.8676 0.1274 0.047 Uiso 1 1 calc GR
H71B H 0.4940 0.9880 0.1386 0.047 Uiso 1 1 calc GR
H71C H 0.4228 0.9202 0.0936 0.047 Uiso 1 1 calc GR
C62 C 0.1257(3) 0.6452(3) 0.02031(13) 0.0324(7) Uani 1 1 d .
H62A H 0.1535 0.7156 0.0129 0.049 Uiso 1 1 calc GR
H62B H 0.0564 0.6355 -0.0009 0.049 Uiso 1 1 calc GR
H62C H 0.1756 0.5913 0.0095 0.049 Uiso 1 1 calc GR
C143 C 0.7165(3) 0.7160(3) 0.16894(17) 0.0388(8) Uani 1 1 d .
H14D H 0.6668 0.7474 0.1401 0.058 Uiso 1 1 calc GR
H14E H 0.7888 0.7410 0.1647 0.058 Uiso 1 1 calc GR
H14F H 0.6960 0.7368 0.2052 0.058 Uiso 1 1 calc GR
C142 C 0.7899(3) 0.5481(3) 0.21001(15) 0.0386(8) Uani 1 1 d .
H14G H 0.7688 0.5702 0.2460 0.058 Uiso 1 1 calc GR
H14H H 0.8626 0.5724 0.2060 0.058 Uiso 1 1 calc GR
H14I H 0.7872 0.4709 0.2074 0.058 Uiso 1 1 calc GR
C26 C 0.6861(3) 0.5228(4) 0.50186(15) 0.0496(10) Uani 1 1 d .
H26 H 0.6542 0.5909 0.5012 0.060 Uiso 1 1 calc R
C22 C 0.8316(3) 0.4102(3) 0.48672(14) 0.0393(8) Uani 1 1 d .
H22 H 0.9015 0.4005 0.4760 0.047 Uiso 1 1 calc R
C27 C 0.7886(3) 0.5101(3) 0.48571(14) 0.0431(9) Uani 1 1 d .
C28 C 0.8510(4) 0.6024(4) 0.46856(17) 0.0570(11) Uani 1 1 d .
H28A H 0.8020 0.6590 0.4553 0.085 Uiso 1 1 calc GR
H28B H 0.8939 0.5810 0.4389 0.085 Uiso 1 1 calc GR
H28C H 0.8980 0.6278 0.5001 0.085 Uiso 1 1 calc GR
C25 C 0.6315(3) 0.4369(4) 0.51870(18) 0.0530(10) Uani 1 1 d .
H25 H 0.5620 0.4465 0.5299 0.064 Uiso 1 1 calc R
C23 C 0.7750(4) 0.3226(4) 0.50320(17) 0.0543(11) Uani 1 1 d .
H23 H 0.8058 0.2541 0.5028 0.065 Uiso 1 1 calc R
C24 C 0.6757(4) 0.3353(4) 0.51980(18) 0.0553(11) Uani 1 1 d .
H24 H 0.6371 0.2765 0.5319 0.066 Uiso 1 1 calc R
C16 C 0.4985(4) 0.7322(4) 0.36282(17) 0.0544(11) Uani 1 1 d .
H16 H 0.4324 0.7652 0.3679 0.065 Uiso 1 1 calc R
C20 C 0.6090(4) 0.5718(3) 0.35330(16) 0.0556(12) Uani 1 1 d .
C17 C 0.5872(3) 0.7899(4) 0.35756(17) 0.0524(10) Uani 1 1 d .
H17 H 0.5820 0.8647 0.3591 0.063 Uiso 1 1 calc R
C18 C 0.6818(4) 0.7473(4) 0.35025(18) 0.0572(11) Uani 1 1 d .
H18 H 0.7419 0.7909 0.3463 0.069 Uiso 1 1 calc R
C19 C 0.6903(4) 0.6409(4) 0.34864(17) 0.0587(12) Uani 1 1 d .
H19 H 0.7584 0.6121 0.3439 0.070 Uiso 1 1 calc R
C15 C 0.5074(5) 0.6201(6) 0.36056(17) 0.085(2) Uani 1 1 d .
H15 H 0.4465 0.5770 0.3638 0.102 Uiso 1 1 calc R
C21 C 0.6277(9) 0.4567(4) 0.3502(2) 0.138(4) Uani 1 1 d .
H21A H 0.6398 0.4374 0.3123 0.207 Uiso 1 1 calc GR
H21B H 0.5652 0.4187 0.3611 0.207 Uiso 1 1 calc GR
H21C H 0.6903 0.4377 0.3751 0.207 Uiso 1 1 calc GR

loop_
_atom_site_aniso_label
_atom_site_aniso_U_11
_atom_site_aniso_U_22
_atom_site_aniso_U_33
_atom_site_aniso_U_23
_atom_site_aniso_U_13
_atom_site_aniso_U_12
Zr1 0.01906(12) 0.01757(12) 0.01584(12) -0.00023(8) 0.00543(8) -0.00060(9)
As1 0.0420(2) 0.0388(2) 0.01906(16) -0.00418(14) 0.01232(14) -0.01167(16)
S1 0.0263(3) 0.0224(4) 0.0201(3) -0.0026(3) 0.0059(3) -0.0030(3)
S2 0.0284(3) 0.0215(4) 0.0239(3) 0.0012(3) 0.0107(3) -0.0028(3)
C3 0.0218(13) 0.0239(15) 0.0198(13) -0.0033(11) 0.0073(10) 0.0026(11)
C11 0.0243(14) 0.0226(15) 0.0240(14) -0.0010(11) 0.0017(11) 0.0007(11)
C1 0.0196(13) 0.0189(14) 0.0220(13) -0.0025(11) 0.0043(10) 0.0019(11)
C4 0.0219(13) 0.0220(15) 0.0249(14) -0.0026(11) 0.0109(11) 0.0007(11)
C8 0.0225(13) 0.0179(14) 0.0226(13) 0.0008(11) 0.0036(10) 0.0010(11)
C2 0.0192(13) 0.0233(15) 0.0217(13) -0.0048(11) 0.0062(10) 0.0013(11)
C5 0.0210(13) 0.0191(14) 0.0262(14) -0.0040(11) 0.0083(11) 0.0004(11)
C12 0.0233(14) 0.0219(15) 0.0235(14) 0.0016(11) -0.0001(11) 0.0008(11)
C14 0.0163(13) 0.0315(17) 0.0380(17) -0.0012(13) 0.0006(12) -0.0021(12)
C10 0.0257(14) 0.0229(15) 0.0207(13) 0.0057(11) 0.0047(11) 0.0021(12)
C13 0.0329(16) 0.0226(16) 0.0243(14) 0.0054(12) 0.0034(12) -0.0008(12)
C9 0.0213(13) 0.0242(16) 0.0214(13) 0.0015(11) 0.0023(11) 0.0026(11)
C7 0.0279(15) 0.0212(15) 0.0265(14) -0.0036(11) 0.0037(12) -0.0019(12)
C6 0.0204(14) 0.0266(16) 0.0328(15) -0.0040(13) 0.0004(11) -0.0031(12)
C72 0.0349(17) 0.0212(16) 0.0415(18) -0.0056(13) 0.0071(14) 0.0025(13)
C131 0.0365(17) 0.0227(16) 0.0405(18) -0.0026(13) 0.0065(14) -0.0004(13)
C132 0.0330(17) 0.0266(17) 0.0362(17) 0.0030(13) 0.0098(13) -0.0079(13)
C63 0.0241(15) 0.0343(19) 0.0469(19) -0.0070(15) -0.0005(13) 0.0024(13)
C141 0.0218(15) 0.041(2) 0.0442(19) 0.0020(15) 0.0101(13) -0.0026(13)
C73 0.0389(18) 0.0308(18) 0.0351(17) -0.0053(14) -0.0039(14) -0.0047(14)
C133 0.058(2) 0.0279(18) 0.0367(18) 0.0115(14) -0.0043(16) -0.0051(16)
C61 0.0260(15) 0.0308(18) 0.0416(18) -0.0065(14) 0.0027(13) -0.0085(13)
C71 0.0352(17) 0.0209(16) 0.0401(17) -0.0063(13) 0.0111(14) -0.0071(13)
C62 0.0295(16) 0.0356(19) 0.0307(16) -0.0028(14) -0.0049(12) -0.0006(14)
C143 0.0259(16) 0.0301(19) 0.061(2) -0.0038(16) 0.0050(15) -0.0072(14)
C142 0.0264(16) 0.043(2) 0.0445(19) -0.0043(16) -0.0050(14) 0.0020(15)
C26 0.041(2) 0.072(3) 0.0356(18) -0.0130(19) 0.0031(15) 0.012(2)
C22 0.0369(18) 0.048(2) 0.0334(17) -0.0006(15) 0.0057(14) 0.0117(16)
C27 0.052(2) 0.049(2) 0.0263(16) -0.0043(15) -0.0043(15) -0.0008(18)
C28 0.065(3) 0.064(3) 0.040(2) -0.0051(19) -0.0032(19) -0.013(2)
C25 0.042(2) 0.064(3) 0.053(2) -0.006(2) 0.0061(18) 0.009(2)
C23 0.066(3) 0.052(3) 0.045(2) -0.0012(19) 0.004(2) 0.013(2)
C24 0.057(3) 0.062(3) 0.048(2) 0.003(2) 0.0051(19) -0.011(2)
C16 0.051(2) 0.070(3) 0.042(2) -0.003(2) 0.0044(17) 0.000(2)
C20 0.096(4) 0.040(2) 0.0275(18) -0.0016(16) -0.014(2) 0.000(2)
C17 0.053(2) 0.059(3) 0.044(2) -0.0010(19) -0.0017(18) 0.007(2)
C18 0.056(3) 0.061(3) 0.053(2) -0.005(2) -0.0045(19) 0.001(2)
C19 0.078(3) 0.053(3) 0.041(2) -0.0103(19) -0.017(2) 0.011(2)
C15 0.108(5) 0.121(5) 0.026(2) 0.005(3) 0.000(2) -0.054(4)
C21 0.309(13) 0.033(3) 0.058(3) 0.000(2) -0.057(5) 0.001(5)

loop_
_atom_type_symbol
_atom_type_description
_atom_type_scat_dispersion_real
_atom_type_scat_dispersion_imag
_atom_type_scat_source
C C 0.0181 0.0091 'International Tables Vol C Tables 4.2.6.8 and 6.1.1.4'
H H 0.0000 0.0000 'International Tables Vol C Tables 4.2.6.8 and 6.1.1.4'
As As -0.9300 1.0051 'International Tables Vol C Tables 4.2.6.8 and 6.1.1.4'
S S 0.3331 0.5567 'International Tables Vol C Tables 4.2.6.8 and 6.1.1.4'
Zr Zr -0.1862 2.2449 'International Tables Vol C Tables 4.2.6.8 and 6.1.1.4'

loop_
_exptl_crystal_face_index_h
_exptl_crystal_face_index_k
_exptl_crystal_face_index_l
_exptl_crystal_face_perp_dist
_exptl_oxdiff_crystal_face_indexfrac_h
_exptl_oxdiff_crystal_face_indexfrac_k
_exptl_oxdiff_crystal_face_indexfrac_l
_exptl_oxdiff_crystal_face_x
_exptl_oxdiff_crystal_face_y
_exptl_oxdiff_crystal_face_z
8 -1 -7 0.0328 7.6792 -0.5808 -6.7189 0.1406 0.5905 0.7947
6 0 9 0.0346 6.3902 0.2395 8.6402 0.2320 0.9672 -0.1035
-7 1 9 0.0689 -7.1831 0.6681 8.7435 -0.1117 -0.4701 -0.8755
-2 -1 -15 0.0244 -2.0605 -0.6875 -14.8013 -0.1719 -0.7136 0.6791
4 -4 -11 0.0308 4.4543 -4.2138 -11.2779 -0.3924 0.1861 0.9008
1 -8 3 0.0459 1.0892 -7.9540 3.1717 -0.9027 0.4303 -0.0094
-3 -3 14 0.0535 -3.4169 -2.8424 13.8539 -0.4068 0.1948 -0.8925
1 7 -8 0.0338 0.7076 6.9760 -8.3392 0.8285 -0.3953 0.3967
0 -4 -14 0.0223 0.1133 -3.6063 -14.1654 -0.4527 -0.3872 0.8032
-7 -4 0 0.0295 -6.9081 -4.3453 0.1452 -0.7146 -0.6105 -0.3416
-1 -4 -14 0.0232 -1.1426 -3.5599 -13.8054 -0.4830 -0.5081 0.7131
6 4 6 0.0295 6.0769 4.2255 5.5961 0.6881 0.7255 -0.0085
-7 -4 -4 0.0248 -6.6132 -4.0815 -3.7063 -0.6828 -0.7201 -0.1237
4 -3 -13 0.0290 4.1203 -3.1813 -12.9220 -0.2833 0.0672 0.9567
-1 -8 3 0.0396 -0.8915 -7.9878 3.4227 -0.9637 0.2312 -0.1334
-4 -3 13 0.0528 -4.1117 -2.7256 13.3213 -0.4143 0.1001 -0.9046
-4 4 12 0.0748 -3.7994 4.4016 11.8093 0.4347 -0.1035 -0.8946
2 7 -7 0.0301 1.9968 7.2010 -6.8939 0.8956 -0.2151 0.3895

loop_
_geom_angle_atom_site_label_1
_geom_angle_atom_site_label_2
_geom_angle_atom_site_label_3
_geom_angle
_geom_angle_site_symmetry_1
_geom_angle_site_symmetry_3
S1 Zr1 C3 129.44(7) . .
S1 Zr1 C1 99.64(6) . .
S1 Zr1 C8 85.84(7) . .
S1 Zr1 C2 130.88(7) . .
S1 Zr1 C5 80.97(6) . .
S1 Zr1 C12 115.36(7) . .
S1 Zr1 C9 82.91(7) . .
S2 Zr1 S1 88.41(2) . .
S2 Zr1 C3 121.10(7) . .
S2 Zr1 C1 81.91(6) . .
S2 Zr1 C8 93.43(6) . .
S2 Zr1 C2 89.57(6) . .
S2 Zr1 C5 106.20(6) . .
S2 Zr1 C12 83.96(6) . .
S2 Zr1 C9 124.82(6) . .
C3 Zr1 C1 52.51(9) . .
C3 Zr1 C8 127.01(9) . .
C3 Zr1 C2 31.96(9) . .
C3 Zr1 C5 53.18(9) . .
C3 Zr1 C12 108.33(9) . .
C3 Zr1 C9 105.57(9) . .
C11 Zr1 S1 135.46(7) . .
C11 Zr1 S2 107.39(7) . .
C11 Zr1 C3 77.70(9) . .
C11 Zr1 C1 123.27(9) . .
C11 Zr1 C4 99.97(9) . .
C11 Zr1 C8 52.70(9) . .
C11 Zr1 C2 91.53(9) . .
C11 Zr1 C5 129.89(9) . .
C11 Zr1 C12 31.89(9) . .
C11 Zr1 C9 53.63(9) . .
C1 Zr1 C8 172.66(9) . .
C1 Zr1 C2 31.77(9) . .
C1 Zr1 C5 31.23(9) . .
C1 Zr1 C12 141.71(9) . .
C1 Zr1 C9 153.26(8) . .
C4 Zr1 S1 96.89(7) . .
C4 Zr1 S2 134.57(7) . .
C4 Zr1 C3 32.80(9) . .
C4 Zr1 C1 52.68(9) . .
C4 Zr1 C8 131.88(9) . .
C4 Zr1 C2 53.59(9) . .
C4 Zr1 C5 32.17(9) . .
C4 Zr1 C12 131.49(9) . .
C4 Zr1 C9 100.60(9) . .
C8 Zr1 C5 155.90(9) . .
C8 Zr1 C12 31.39(9) . .
C2 Zr1 C8 143.25(9) . .
C2 Zr1 C5 52.78(9) . .
C2 Zr1 C12 113.18(9) . .
C2 Zr1 C9 134.98(9) . .
C12 Zr1 C5 161.46(9) . .
C10 Zr1 S1 111.04(7) . .
C10 Zr1 S2 137.11(7) . .
C10 Zr1 C3 76.05(9) . .
C10 Zr1 C11 33.12(10) . .
C10 Zr1 C1 128.35(9) . .
C10 Zr1 C4 82.42(9) . .
C10 Zr1 C8 52.69(9) . .
C10 Zr1 C2 103.26(9) . .
C10 Zr1 C5 114.19(9) . .
C10 Zr1 C12 53.28(9) . .
C10 Zr1 C9 31.94(9) . .
C9 Zr1 C8 31.81(9) . .
C9 Zr1 C5 125.67(9) . .
C9 Zr1 C12 52.79(9) . .
As1 As1 Zr1 101.766(19) 3_665 .
S1 As1 Zr1 51.136(19) . .
S1 As1 As1 95.53(3) . 3_665
S2 As1 Zr1 51.086(18) . .
S2 As1 As1 98.85(3) . 3_665
S2 As1 S1 102.22(3) . .
As1 S1 Zr1 84.62(2) . .
As1 S2 Zr1 84.74(2) . .
Zr1 C3 H3 116.3 . .
C4 C3 Zr1 72.83(15) . .
C4 C3 H3 125.6 . .
C2 C3 Zr1 77.31(15) . .
C2 C3 H3 125.6 . .
C2 C3 C4 108.9(3) . .
Zr1 C11 H11 113.9 . .
C12 C11 Zr1 79.17(17) . .
C12 C11 H11 125.8 . .
C12 C11 C10 108.4(3) . .
C10 C11 Zr1 73.37(16) . .
C10 C11 H11 125.8 . .
Zr1 C1 H1 117.5 . .
C2 C1 Zr1 74.12(16) . .
C2 C1 H1 124.9 . .
C5 C1 Zr1 75.21(16) . .
C5 C1 H1 124.9 . .
C5 C1 C2 110.2(2) . .
Zr1 C4 H4 113.4 . .
C3 C4 Zr1 74.36(15) . .
C3 C4 H4 125.8 . .
C3 C4 C5 108.3(3) . .
C5 C4 Zr1 78.75(15) . .
C5 C4 H4 125.8 . .
Zr1 C8 H8 118.0 . .
C12 C8 Zr1 74.65(16) . .
C12 C8 H8 125.2 . .
C12 C8 C9 109.5(2) . .
C9 C8 Zr1 73.92(16) . .
C9 C8 H8 125.2 . .
C3 C2 Zr1 70.72(16) . .
C3 C2 C1 106.1(3) . .
C3 C2 C7 126.9(3) . .
C1 C2 Zr1 74.10(16) . .
C1 C2 C7 124.9(3) . .
C7 C2 Zr1 133.12(18) . .
C1 C5 Zr1 73.55(15) . .
C1 C5 C4 106.3(3) . .
C1 C5 C6 124.7(3) . .
C4 C5 Zr1 69.08(15) . .
C4 C5 C6 127.0(3) . .
C6 C5 Zr1 134.98(19) . .
C11 C12 Zr1 68.94(16) . .
C11 C12 C8 106.7(3) . .
C11 C12 C14 125.9(3) . .
C8 C12 Zr1 73.96(16) . .
C8 C12 C14 125.8(3) . .
C14 C12 Zr1 133.2(2) . .
C12 C14 C141 111.8(3) . .
C12 C14 C142 105.3(3) . .
C141 C14 C142 108.1(3) . .
C143 C14 C12 112.8(3) . .
C143 C14 C141 109.6(3) . .
C143 C14 C142 109.0(3) . .
Zr1 C10 H10 114.4 . .
C11 C10 Zr1 73.51(16) . .
C11 C10 H10 125.4 . .
C9 C10 Zr1 78.70(16) . .
C9 C10 C11 109.1(2) . .
C9 C10 H10 125.4 . .
C9 C13 C131 111.6(2) . .
C9 C13 C132 112.8(3) . .
C9 C13 C133 106.2(3) . .
C131 C13 C132 109.4(3) . .
C131 C13 C133 108.4(3) . .
C132 C13 C133 108.2(3) . .
C8 C9 Zr1 74.28(16) . .
C8 C9 C13 126.2(3) . .
C10 C9 Zr1 69.36(16) . .
C10 C9 C8 106.0(3) . .
C10 C9 C13 126.7(3) . .
C13 C9 Zr1 130.1(2) . .
C2 C7 C72 105.8(2) . .
C2 C7 C73 111.8(3) . .
C2 C7 C71 113.3(2) . .
C73 C7 C72 108.1(3) . .
C73 C7 C71 109.5(3) . .
C71 C7 C72 107.9(3) . .
C5 C6 C63 104.5(2) . .
C5 C6 C61 111.5(3) . .
C5 C6 C62 113.6(2) . .
C61 C6 C63 108.9(3) . .
C62 C6 C63 108.1(3) . .
C62 C6 C61 109.8(3) . .
C7 C72 H72A 109.5 . .
C7 C72 H72B 109.5 . .
C7 C72 H72C 109.5 . .
H72A C72 H72B 109.5 . .
H72A C72 H72C 109.5 . .
H72B C72 H72C 109.5 . .
C13 C131 H13A 109.5 . .
C13 C131 H13B 109.5 . .
C13 C131 H13C 109.5 . .
H13A C131 H13B 109.5 . .
H13A C131 H13C 109.5 . .
H13B C131 H13C 109.5 . .
C13 C132 H13D 109.5 . .
C13 C132 H13E 109.5 . .
C13 C132 H13F 109.5 . .
H13D C132 H13E 109.5 . .
H13D C132 H13F 109.5 . .
H13E C132 H13F 109.5 . .
C6 C63 H63A 109.5 . .
C6 C63 H63B 109.5 . .
C6 C63 H63C 109.5 . .
H63A C63 H63B 109.5 . .
H63A C63 H63C 109.5 . .
H63B C63 H63C 109.5 . .
C14 C141 H14A 109.5 . .
C14 C141 H14B 109.5 . .
C14 C141 H14C 109.5 . .
H14A C141 H14B 109.5 . .
H14A C141 H14C 109.5 . .
H14B C141 H14C 109.5 . .
C7 C73 H73A 109.5 . .
C7 C73 H73B 109.5 . .
C7 C73 H73C 109.5 . .
H73A C73 H73B 109.5 . .
H73A C73 H73C 109.5 . .
H73B C73 H73C 109.5 . .
C13 C133 H13G 109.5 . .
C13 C133 H13H 109.5 . .
C13 C133 H13I 109.5 . .
H13G C133 H13H 109.5 . .
H13G C133 H13I 109.5 . .
H13H C133 H13I 109.5 . .
C6 C61 H61A 109.5 . .
C6 C61 H61B 109.5 . .
C6 C61 H61C 109.5 . .
H61A C61 H61B 109.5 . .
H61A C61 H61C 109.5 . .
H61B C61 H61C 109.5 . .
C7 C71 H71A 109.5 . .
C7 C71 H71B 109.5 . .
C7 C71 H71C 109.5 . .
H71A C71 H71B 109.5 . .
H71A C71 H71C 109.5 . .
H71B C71 H71C 109.5 . .
C6 C62 H62A 109.5 . .
C6 C62 H62B 109.5 . .
C6 C62 H62C 109.5 . .
H62A C62 H62B 109.5 . .
H62A C62 H62C 109.5 . .
H62B C62 H62C 109.5 . .
C14 C143 H14D 109.5 . .
C14 C143 H14E 109.5 . .
C14 C143 H14F 109.5 . .
H14D C143 H14E 109.5 . .
H14D C143 H14F 109.5 . .
H14E C143 H14F 109.5 . .
C14 C142 H14G 109.5 . .
C14 C142 H14H 109.5 . .
C14 C142 H14I 109.5 . .
H14G C142 H14H 109.5 . .
H14G C142 H14I 109.5 . .
H14H C142 H14I 109.5 . .
C27 C26 H26 120.1 . .
C25 C26 H26 120.1 . .
C25 C26 C27 119.8(4) . .
C27 C22 H22 119.2 . .
C27 C22 C23 121.5(4) . .
C23 C22 H22 119.2 . .
C26 C27 C28 121.1(4) . .
C22 C27 C26 118.4(4) . .
C22 C27 C28 120.5(4) . .
C27 C28 H28A 109.5 . .
C27 C28 H28B 109.5 . .
C27 C28 H28C 109.5 . .
H28A C28 H28B 109.5 . .
H28A C28 H28C 109.5 . .
H28B C28 H28C 109.5 . .
C26 C25 H25 119.2 . .
C26 C25 C24 121.6(4) . .
C24 C25 H25 119.2 . .
C22 C23 H23 120.0 . .
C24 C23 C22 120.0(4) . .
C24 C23 H23 120.0 . .
C25 C24 H24 120.7 . .
C23 C24 C25 118.6(4) . .
C23 C24 H24 120.7 . .
C17 C16 H16 121.1 . .
C17 C16 C15 117.7(5) . .
C15 C16 H16 121.1 . .
C19 C20 C15 114.9(4) . .
C19 C20 C21 120.3(6) . .
C15 C20 C21 124.8(6) . .
C16 C17 H17 118.3 . .
C18 C17 C16 123.5(5) . .
C18 C17 H17 118.3 . .
C17 C18 H18 120.7 . .
C17 C18 C19 118.7(5) . .
C19 C18 H18 120.7 . .
C20 C19 H19 117.4 . .
C18 C19 C20 125.2(5) . .
C18 C19 H19 117.4 . .
C16 C15 C20 120.0(5) . .
C16 C15 H15 120.0 . .
C20 C15 H15 120.0 . .
C20 C21 H21A 109.5 . .
C20 C21 H21B 109.5 . .
C20 C21 H21C 109.5 . .
H21A C21 H21B 109.5 . .
H21A C21 H21C 109.5 . .
H21B C21 H21C 109.5 . .

loop_
_geom_bond_atom_site_label_1
_geom_bond_atom_site_label_2
_geom_bond_distance
_geom_bond_site_symmetry_2
Zr1 S1 2.4972(7) .
Zr1 S2 2.4950(7) .
Zr1 C3 2.515(3) .
Zr1 C11 2.488(3) .
Zr1 C1 2.599(3) .
Zr1 C4 2.495(3) .
Zr1 C8 2.610(3) .
Zr1 C2 2.599(3) .
Zr1 C5 2.620(3) .
Zr1 C12 2.618(3) .
Zr1 C10 2.486(3) .
Zr1 C9 2.605(3) .
As1 As1 2.4876(8) 3_665
As1 S1 2.2376(7) .
As1 S2 2.2343(8) .
C3 H3 0.9500 .
C3 C4 1.415(4) .
C3 C2 1.410(4) .
C11 H11 0.9500 .
C11 C12 1.408(4) .
C11 C10 1.417(4) .
C1 H1 0.9500 .
C1 C2 1.423(4) .
C1 C5 1.405(4) .
C4 H4 0.9500 .
C4 C5 1.422(4) .
C8 H8 0.9500 .
C8 C12 1.414(4) .
C8 C9 1.429(4) .
C2 C7 1.522(4) .
C5 C6 1.525(4) .
C12 C14 1.529(4) .
C14 C141 1.537(5) .
C14 C143 1.517(5) .
C14 C142 1.541(5) .
C10 H10 0.9500 .
C10 C9 1.405(4) .
C13 C9 1.516(4) .
C13 C131 1.538(4) .
C13 C132 1.539(4) .
C13 C133 1.546(4) .
C7 C72 1.544(4) .
C7 C73 1.530(4) .
C7 C71 1.532(4) .
C6 C63 1.542(4) .
C6 C61 1.536(4) .
C6 C62 1.529(4) .
C72 H72A 0.9800 .
C72 H72B 0.9800 .
C72 H72C 0.9800 .
C131 H13A 0.9800 .
C131 H13B 0.9800 .
C131 H13C 0.9800 .
C132 H13D 0.9800 .
C132 H13E 0.9800 .
C132 H13F 0.9800 .
C63 H63A 0.9800 .
C63 H63B 0.9800 .
C63 H63C 0.9800 .
C141 H14A 0.9800 .
C141 H14B 0.9800 .
C141 H14C 0.9800 .
C73 H73A 0.9800 .
C73 H73B 0.9800 .
C73 H73C 0.9800 .
C133 H13G 0.9800 .
C133 H13H 0.9800 .
C133 H13I 0.9800 .
C61 H61A 0.9800 .
C61 H61B 0.9800 .
C61 H61C 0.9800 .
C71 H71A 0.9800 .
C71 H71B 0.9800 .
C71 H71C 0.9800 .
C62 H62A 0.9800 .
C62 H62B 0.9800 .
C62 H62C 0.9800 .
C143 H14D 0.9800 .
C143 H14E 0.9800 .
C143 H14F 0.9800 .
C142 H14G 0.9800 .
C142 H14H 0.9800 .
C142 H14I 0.9800 .
C26 H26 0.9500 .
C26 C27 1.395(6) .
C26 C25 1.369(7) .
C22 H22 0.9500 .
C22 C27 1.375(6) .
C22 C23 1.399(6) .
C27 C28 1.489(6) .
C28 H28A 0.9800 .
C28 H28B 0.9800 .
C28 H28C 0.9800 .
C25 H25 0.9500 .
C25 C24 1.401(7) .
C23 H23 0.9500 .
C23 C24 1.360(7) .
C24 H24 0.9500 .
C16 H16 0.9500 .
C16 C17 1.352(7) .
C16 C15 1.424(8) .
C20 C19 1.360(7) .
C20 C15 1.444(9) .
C20 C21 1.479(7) .
C17 H17 0.9500 .
C17 C18 1.335(6) .
C18 H18 0.9500 .
C18 C19 1.351(7) .
C19 H19 0.9500 .
C15 H15 0.9500 .
C21 H21A 0.9800 .
C21 H21B 0.9800 .
C21 H21C 0.9800 .

loop_
_geom_torsion_atom_site_label_1
_geom_torsion_atom_site_label_2
_geom_torsion_atom_site_label_3
_geom_torsion_atom_site_label_4
_geom_torsion
Zr1 C3 C4 C5 -72.17(19)
Zr1 C3 C2 C1 66.26(19)
Zr1 C3 C2 C7 -130.0(3)
Zr1 C11 C12 C8 -64.9(2)
Zr1 C11 C12 C14 128.9(3)
Zr1 C11 C10 C9 71.4(2)
Zr1 C1 C2 C3 -63.95(18)
Zr1 C1 C2 C7 131.9(3)
Zr1 C1 C5 C4 61.70(18)
Zr1 C1 C5 C6 -133.8(3)
Zr1 C4 C5 C1 -64.70(19)
Zr1 C4 C5 C6 131.3(3)
Zr1 C8 C12 C11 61.5(2)
Zr1 C8 C12 C14 -132.2(3)
Zr1 C8 C9 C10 -62.49(19)
Zr1 C8 C9 C13 128.6(3)
Zr1 C2 C7 C72 166.4(2)
Zr1 C2 C7 C73 -76.1(3)
Zr1 C2 C7 C71 48.3(4)
Zr1 C5 C6 C63 -175.9(2)
Zr1 C5 C6 C61 66.5(3)
Zr1 C5 C6 C62 -58.3(4)
Zr1 C12 C14 C141 -73.2(4)
Zr1 C12 C14 C143 51.0(4)
Zr1 C12 C14 C142 169.7(2)
Zr1 C10 C9 C8 65.8(2)
Zr1 C10 C9 C13 -125.3(3)
C3 C4 C5 Zr1 69.18(18)
C3 C4 C5 C1 4.5(3)
C3 C4 C5 C6 -159.6(3)
C3 C2 C7 C72 -95.8(3)
C3 C2 C7 C73 21.8(4)
C3 C2 C7 C71 146.1(3)
C11 C12 C14 C141 -167.3(3)
C11 C12 C14 C143 -43.2(4)
C11 C12 C14 C142 75.5(4)
C11 C10 C9 Zr1 -67.9(2)
C11 C10 C9 C8 -2.1(3)
C11 C10 C9 C13 166.8(3)
C1 C2 C7 C72 65.1(3)
C1 C2 C7 C73 -177.4(3)
C1 C2 C7 C71 -53.0(4)
C1 C5 C6 C63 -74.1(3)
C1 C5 C6 C61 168.3(3)
C1 C5 C6 C62 43.5(4)
C4 C3 C2 Zr1 -66.62(19)
C4 C3 C2 C1 -0.4(3)
C4 C3 C2 C7 163.4(3)
C4 C5 C6 C63 87.2(4)
C4 C5 C6 C61 -30.4(4)
C4 C5 C6 C62 -155.2(3)
C8 C12 C14 C141 28.9(4)
C8 C12 C14 C143 153.0(3)
C8 C12 C14 C142 -88.2(3)
C2 C3 C4 Zr1 69.59(19)
C2 C3 C4 C5 -2.6(3)
C2 C1 C5 Zr1 -66.50(19)
C2 C1 C5 C4 -4.8(3)
C2 C1 C5 C6 159.7(3)
C5 C1 C2 Zr1 67.19(19)
C5 C1 C2 C3 3.2(3)
C5 C1 C2 C7 -160.9(2)
C12 C11 C10 Zr1 -72.2(2)
C12 C11 C10 C9 -0.8(3)
C12 C8 C9 Zr1 66.8(2)
C12 C8 C9 C10 4.3(3)
C12 C8 C9 C13 -164.7(3)
C10 C11 C12 Zr1 68.3(2)
C10 C11 C12 C8 3.4(3)
C10 C11 C12 C14 -162.9(3)
C9 C8 C12 Zr1 -66.3(2)
C9 C8 C12 C11 -4.8(3)
C9 C8 C12 C14 161.6(3)
C131 C13 C9 Zr1 86.2(3)
C131 C13 C9 C8 -14.1(4)
C131 C13 C9 C10 179.2(3)
C132 C13 C9 Zr1 -37.5(3)
C132 C13 C9 C8 -137.7(3)
C132 C13 C9 C10 55.6(4)
C133 C13 C9 Zr1 -155.8(2)
C133 C13 C9 C8 103.9(3)
C133 C13 C9 C10 -62.8(4)
C26 C25 C24 C23 -0.5(7)
C22 C23 C24 C25 1.4(7)
C27 C26 C25 C24 -0.5(6)
C27 C22 C23 C24 -1.3(6)
C25 C26 C27 C22 0.6(6)
C25 C26 C27 C28 -178.4(4)
C23 C22 C27 C26 0.3(6)
C23 C22 C27 C28 179.4(4)
C16 C17 C18 C19 -0.8(7)
C17 C16 C15 C20 0.5(6)
C17 C18 C19 C20 0.8(7)
C19 C20 C15 C16 -0.5(6)
C15 C16 C17 C18 0.2(7)
C15 C20 C19 C18 -0.1(6)
C21 C20 C19 C18 179.2(5)
C21 C20 C15 C16 -179.8(4)
